data_2216136
loop_
_publ_author_name
'Dehghanpour, Saeed'
'Mahmoudi, Ali'
'Khalaj, Mehdi'
'Salmanpour, Sadegh'
'Adib, Mitra'

_publ_section_title Dichlorido{2-[(4-iodophenyl)iminomethyl]pyridine-\k^2^<i>N</i>,<i>N</i>'}zinc(II)
_journal_coeditor_code SJ2381
_journal_issue 11
_journal_name_full 'Acta Crystallographica Section E'
_journal_page_first m2841
_journal_page_last m2841
_journal_paper_doi 10.1107/S1600536807051999
_journal_volume 63
_journal_year 2007
_chemical_formula_iupac '[Zn Cl2 (C12 H9 I N2)]'
_chemical_formula_moiety 'C12 H9 Cl2 I N2 Zn'
_chemical_formula_sum 'C12 H9 Cl2 I N2 Zn'
_chemical_formula_weight 444.38
_chemical_name_systematic
;
Dichlorido{2-[(4-iodophenyl)iminomethyl]pyridine-
\k^2^<i>N</i>,<i>N</i>'}zinc(II)
;
_space_group_IT_number 2
_symmetry_cell_setting triclinic
_symmetry_space_group_name_Hall '-P 1'
_symmetry_space_group_name_H-M 'P -1'
_atom_sites_solution_hydrogens geom
_atom_sites_solution_primary direct
_atom_sites_solution_secondary difmap
_audit_creation_method SHELXL-97
_cell_angle_alpha 89.790(2)
_cell_angle_beta 72.613(2)
_cell_angle_gamma 88.926(2)
_cell_formula_units_Z 2
_cell_length_a 7.5680(6)
_cell_length_b 8.5363(6)
_cell_length_c 10.8772(8)
_cell_measurement_reflns_used 3201
_cell_measurement_temperature 296(2)
_cell_measurement_theta_max 31.90
_cell_measurement_theta_min 2.39
_cell_volume 670.47(9)
_computing_cell_refinement 'APEX2 (Bruker, 2005)'
_computing_data_collection 'APEX2 (Bruker, 2005)'
_computing_data_reduction 'APEX2 (Bruker, 2005)'
_computing_molecular_graphics 'SHELXTL (Sheldrick, 1998)'
_computing_publication_material 'SHELXTL (Sheldrick, 1998)'
_computing_structure_refinement 'SHELXTL (Sheldrick, 1998)'
_computing_structure_solution 'SHELXTL (Sheldrick, 1998)'
_diffrn_ambient_temperature 296(2)
_diffrn_measured_fraction_theta_full 0.918
_diffrn_measured_fraction_theta_max 0.918
_diffrn_measurement_device_type 'Bruker APEXII CCD area-detector'
_diffrn_measurement_method '\f and \w'
_diffrn_radiation_monochromator graphite
_diffrn_radiation_source 'fine-focus sealed tube'
_diffrn_radiation_type MoK\a
_diffrn_radiation_wavelength 0.71073
_diffrn_reflns_av_R_equivalents 0.0250
_diffrn_reflns_av_sigmaI/netI 0.0339
_diffrn_reflns_limit_h_max 10
_diffrn_reflns_limit_h_min -10
_diffrn_reflns_limit_k_max 11
_diffrn_reflns_limit_k_min -11
_diffrn_reflns_limit_l_max 15
_diffrn_reflns_limit_l_min -15
_diffrn_reflns_number 7690
_diffrn_reflns_theta_full 29.62
_diffrn_reflns_theta_max 29.62
_diffrn_reflns_theta_min 9.95
_diffrn_standards_number 0
_exptl_absorpt_coefficient_mu 4.513
_exptl_absorpt_correction_T_max 0.5509
_exptl_absorpt_correction_T_min 0.3446
_exptl_absorpt_correction_type multi-scan
_exptl_absorpt_process_details '(APEX2; Bruker, 2005)'
_exptl_crystal_colour colourless
_exptl_crystal_density_diffrn 2.201
_exptl_crystal_density_method 'not measured'
_exptl_crystal_description plate
_exptl_crystal_F_000 424
_exptl_crystal_size_max 0.30
_exptl_crystal_size_mid 0.20
_exptl_crystal_size_min 0.15
_refine_diff_density_max 1.197
_refine_diff_density_min -1.116
_refine_ls_extinction_method none
_refine_ls_goodness_of_fit_ref 0.970
_refine_ls_hydrogen_treatment constr
_refine_ls_matrix_type full
_refine_ls_number_parameters 152
_refine_ls_number_reflns 3470
_refine_ls_number_restraints 0
_refine_ls_restrained_S_all 0.970
_refine_ls_R_factor_all 0.0736
_refine_ls_R_factor_gt 0.0610
_refine_ls_shift/su_max 0.000
_refine_ls_shift/su_mean 0.000
_refine_ls_structure_factor_coef Fsqd
_refine_ls_weighting_details 'calc w=1/[\s^2^(Fo^2^)+(0.0347P)^2^+10.4724P] where P=(Fo^2^+2Fc^2^)/3'
_refine_ls_weighting_scheme calc
_refine_ls_wR_factor_gt 0.1353
_refine_ls_wR_factor_ref 0.1443
_reflns_number_gt 2895
_reflns_number_total 3470
_reflns_threshold_expression I>2\s(I)
_cod_data_source_file sj2381.cif
_cod_data_source_block I
_cod_database_code 2216136
_cod_database_fobs_code 2216136

loop_
_symmetry_equiv_pos_as_xyz
'x, y, z'
'-x, -y, -z'

loop_
_atom_site_type_symbol
_atom_site_label
_atom_site_fract_x
_atom_site_fract_y
_atom_site_fract_z
_atom_site_U_iso_or_equiv
_atom_site_adp_type
_atom_site_calc_flag
_atom_site_refinement_flags
_atom_site_occupancy
I I1 0.34217(8) 0.81139(7) 1.53276(6) 0.04453(19) Uani d . 1
Zn Zn1 0.89413(9) 0.69620(7) 0.84072(6) 0.01995(17) Uani d . 1
Cl Cl1 1.1228(2) 0.84010(16) 0.85933(14) 0.0245(3) Uani d . 1
Cl Cl2 0.6921(2) 0.82264(17) 0.76324(17) 0.0303(3) Uani d . 1
N N1 0.7512(7) 0.5596(6) 0.9973(5) 0.0195(9) Uani d . 1
N N2 0.9510(7) 0.4763(6) 0.7586(5) 0.0220(9) Uani d . 1
C C1 1.0571(8) 0.4354(7) 0.6413(6) 0.0240(11) Uani d . 1
H H1A 1.1226 0.5129 0.5872 0.029 Uiso calc R 1
C C2 1.0743(9) 0.2816(7) 0.5963(6) 0.0260(11) Uani d . 1
H H2A 1.1506 0.2572 0.5141 0.031 Uiso calc R 1
C C3 0.9757(9) 0.1648(7) 0.6761(6) 0.0253(11) Uani d . 1
H H3A 0.9841 0.0612 0.6484 0.030 Uiso calc R 1
C C4 0.8634(9) 0.2074(7) 0.7993(6) 0.0242(11) Uani d . 1
H H4A 0.7959 0.1328 0.8557 0.029 Uiso calc R 1
C C5 0.8554(8) 0.3655(7) 0.8353(6) 0.0216(10) Uani d . 1
C C6 0.7421(8) 0.4166(7) 0.9652(6) 0.0217(10) Uani d . 1
H H6A 0.6663 0.3468 1.0220 0.026 Uiso calc R 1
C C7 0.6558(5) 0.6143(4) 1.1248(3) 0.0192(10) Uani d G 1
C C8 0.5653(5) 0.5138(3) 1.2234(3) 0.0230(11) Uani d G 1
H H8A 0.5674 0.4065 1.2084 0.028 Uiso calc R 1
C C9 0.4715(5) 0.5737(4) 1.3445(3) 0.0226(10) Uani d G 1
H H9A 0.4109 0.5065 1.4105 0.027 Uiso calc R 1
C C10 0.4684(5) 0.7341(4) 1.3669(3) 0.0214(10) Uani d G 1
C C11 0.5589(6) 0.8346(3) 1.2683(3) 0.0234(11) Uani d G 1
H H11A 0.5568 0.9419 1.2833 0.028 Uiso calc R 1
C C12 0.6527(5) 0.7746(4) 1.1472(3) 0.0225(10) Uani d G 1
H H12A 0.7133 0.8418 1.0812 0.027 Uiso calc R 1

loop_
_atom_site_aniso_label
_atom_site_aniso_U_11
_atom_site_aniso_U_22
_atom_site_aniso_U_33
_atom_site_aniso_U_12
_atom_site_aniso_U_13
_atom_site_aniso_U_23
I1 0.0478(3) 0.0436(3) 0.0397(3) -0.0029(2) -0.0092(2) -0.0029(2)
Zn1 0.0212(3) 0.0172(3) 0.0206(3) -0.0020(2) -0.0048(2) 0.0012(2)
Cl1 0.0243(6) 0.0225(6) 0.0270(6) -0.0045(5) -0.0079(5) 0.0019(5)
Cl2 0.0307(7) 0.0220(6) 0.0428(8) -0.0022(5) -0.0178(6) 0.0054(6)
N1 0.019(2) 0.020(2) 0.020(2) -0.0002(16) -0.0063(17) 0.0007(16)
N2 0.018(2) 0.023(2) 0.023(2) -0.0009(17) -0.0039(18) -0.0010(18)
C1 0.024(3) 0.024(3) 0.022(3) -0.002(2) -0.003(2) 0.003(2)
C2 0.026(3) 0.026(3) 0.023(3) -0.001(2) -0.004(2) -0.005(2)
C3 0.029(3) 0.021(3) 0.026(3) 0.002(2) -0.008(2) -0.003(2)
C4 0.030(3) 0.018(2) 0.025(3) -0.003(2) -0.008(2) 0.002(2)
C5 0.022(2) 0.021(2) 0.023(3) 0.0023(19) -0.007(2) -0.001(2)
C6 0.019(2) 0.022(2) 0.024(3) -0.0007(19) -0.006(2) 0.002(2)
C7 0.018(2) 0.020(2) 0.018(2) 0.0002(18) -0.0026(18) 0.0013(18)
C8 0.023(3) 0.019(2) 0.026(3) -0.001(2) -0.006(2) 0.003(2)
C9 0.024(3) 0.018(2) 0.024(3) -0.0022(19) -0.005(2) 0.002(2)
C10 0.020(2) 0.025(3) 0.018(2) 0.001(2) -0.0032(19) -0.0024(19)
C11 0.025(3) 0.021(2) 0.024(3) -0.003(2) -0.006(2) 0.001(2)
C12 0.024(3) 0.019(2) 0.023(3) -0.003(2) -0.004(2) 0.0026(19)

loop_
_atom_type_symbol
_atom_type_description
_atom_type_scat_dispersion_real
_atom_type_scat_dispersion_imag
_atom_type_scat_source
C C 0.0033 0.0016 'International Tables Vol C Tables 4.2.6.8 and 6.1.1.4'
H H 0.0000 0.0000 'International Tables Vol C Tables 4.2.6.8 and 6.1.1.4'
N N 0.0061 0.0033 'International Tables Vol C Tables 4.2.6.8 and 6.1.1.4'
Cl Cl 0.1484 0.1585 'International Tables Vol C Tables 4.2.6.8 and 6.1.1.4'
Zn Zn 0.2839 1.4301 'International Tables Vol C Tables 4.2.6.8 and 6.1.1.4'
I I -0.4742 1.8119 'International Tables Vol C Tables 4.2.6.8 and 6.1.1.4'

loop_
_geom_angle_atom_site_label_1
_geom_angle_atom_site_label_2
_geom_angle_atom_site_label_3
_geom_angle
_geom_angle_publ_flag
N1 Zn1 N2 80.22(19) y
N2 Zn1 Cl1 119.49(14) y
N1 Zn1 Cl1 118.63(14) y
N2 Zn1 Cl2 110.03(15) y
N1 Zn1 Cl2 109.22(14) y
Cl1 Zn1 Cl2 114.51(6) y
C6 N1 C7 121.1(5) ?
C6 N1 Zn1 112.0(4) ?
C7 N1 Zn1 126.6(3) ?
C5 N2 C1 118.4(5) ?
C5 N2 Zn1 112.1(4) ?
C1 N2 Zn1 129.3(4) ?
N2 C1 C2 122.8(6) ?
N2 C1 H1A 118.6 ?
C2 C1 H1A 118.6 ?
C3 C2 C1 119.1(6) ?
C3 C2 H2A 120.4 ?
C1 C2 H2A 120.4 ?
C2 C3 C4 118.2(5) ?
C2 C3 H3A 120.9 ?
C4 C3 H3A 120.9 ?
C3 C4 C5 118.2(6) ?
C3 C4 H4A 120.9 ?
C5 C4 H4A 120.9 ?
N2 C5 C4 123.1(5) ?
N2 C5 C6 116.3(5) ?
C4 C5 C6 120.5(5) ?
N1 C6 C5 118.2(5) ?
N1 C6 H6A 120.9 ?
C5 C6 H6A 120.9 ?
C8 C7 C12 120.0 ?
C8 C7 N1 122.5(3) ?
C12 C7 N1 117.5(3) ?
C9 C8 C7 120.0 ?
C9 C8 H8A 120.0 ?
C7 C8 H8A 120.0 ?
C8 C9 C10 120.0 ?
C8 C9 H9A 120.0 ?
C10 C9 H9A 120.0 ?
C11 C10 C9 120.0 ?
C11 C10 I1 121.07(19) ?
C9 C10 I1 118.93(19) ?
C10 C11 C12 120.0 ?
C10 C11 H11A 120.0 ?
C12 C11 H11A 120.0 ?
C11 C12 C7 120.0 ?
C11 C12 H12A 120.0 ?
C7 C12 H12A 120.0 ?

loop_
_geom_bond_atom_site_label_1
_geom_bond_atom_site_label_2
_geom_bond_distance
_geom_bond_publ_flag
Zn1 N1 2.089(5) y
Zn1 N2 2.064(5) y
Zn1 Cl1 2.1992(15) y
Zn1 Cl2 2.2167(17) y
I1 C10 1.886(3) ?
N1 C6 1.279(8) ?
N1 C7 1.434(5) ?
N2 C5 1.331(8) ?
N2 C1 1.332(8) ?
C1 C2 1.393(9) ?
C1 H1A 0.9300 ?
C2 C3 1.392(9) ?
C2 H2A 0.9300 ?
C3 C4 1.400(9) ?
C3 H3A 0.9300 ?
C4 C5 1.402(8) ?
C4 H4A 0.9300 ?
C5 C6 1.480(8) ?
C6 H6A 0.9300 ?
C7 C8 1.3900 ?
C7 C12 1.3900 ?
C8 C9 1.3900 ?
C8 H8A 0.9300 ?
C9 C10 1.3900 ?
C9 H9A 0.9300 ?
C10 C11 1.3900 ?
C11 C12 1.3900 ?
C11 H11A 0.9300 ?
C12 H12A 0.9300 ?

loop_
_geom_torsion_atom_site_label_1
_geom_torsion_atom_site_label_2
_geom_torsion_atom_site_label_3
_geom_torsion_atom_site_label_4
_geom_torsion
N2 Zn1 N1 C6 -9.7(4)
Cl1 Zn1 N1 C6 -128.1(4)
Cl2 Zn1 N1 C6 98.2(4)
N2 Zn1 N1 C7 176.1(4)
Cl1 Zn1 N1 C7 57.8(4)
Cl2 Zn1 N1 C7 -75.9(4)
N1 Zn1 N2 C5 7.7(4)
Cl1 Zn1 N2 C5 125.1(4)
Cl2 Zn1 N2 C5 -99.4(4)
N1 Zn1 N2 C1 -176.8(6)
Cl1 Zn1 N2 C1 -59.3(6)
Cl2 Zn1 N2 C1 76.2(5)
C5 N2 C1 C2 -0.9(9)
Zn1 N2 C1 C2 -176.2(5)
N2 C1 C2 C3 0.6(10)
C1 C2 C3 C4 -0.3(9)
C2 C3 C4 C5 0.4(9)
C1 N2 C5 C4 1.0(9)
Zn1 N2 C5 C4 177.1(5)
C1 N2 C5 C6 179.1(5)
Zn1 N2 C5 C6 -4.9(6)
C3 C4 C5 N2 -0.8(9)
C3 C4 C5 C6 -178.7(6)
C7 N1 C6 C5 -175.3(5)
Zn1 N1 C6 C5 10.1(6)
N2 C5 C6 N1 -3.8(8)
C4 C5 C6 N1 174.3(6)
C6 N1 C7 C8 6.8(6)
Zn1 N1 C7 C8 -179.5(2)
C6 N1 C7 C12 -171.8(4)
Zn1 N1 C7 C12 1.9(5)
C12 C7 C8 C9 0.0
N1 C7 C8 C9 -178.6(4)
C7 C8 C9 C10 0.0
C8 C9 C10 C11 0.0
C8 C9 C10 I1 -179.3(3)
C9 C10 C11 C12 0.0
I1 C10 C11 C12 179.3(3)
C10 C11 C12 C7 0.0
C8 C7 C12 C11 0.0
N1 C7 C12 C11 178.6(4)
